data_2202259
loop_
_publ_author_name
'Jian-Feng Shi'
'Yan-Guang Wang'

_publ_section_title
(5a<i>R</i>,8a<i>R</i>,9<i>R</i>)-9-(3,4,5-Trimethoxyphenyl)-5a,6,8a,9-tetrahydrofuro[3',4':6,7]naphtho[2,3-<i>d</i>][1,3]dioxole-5,8-dione
_journal_issue 6
_journal_name_full 'Acta Crystallographica Section E'
_journal_page_first o756
_journal_page_last o758
_journal_paper_doi 10.1107/S1600536803008948
_journal_volume 59
_journal_year 2003
_chemical_formula_iupac 'C22 H20 O8'
_chemical_formula_moiety 'C22 H20 O8'
_chemical_formula_sum 'C22 H20 O8'
_chemical_formula_weight 412.38
_space_group_IT_number 19
_symmetry_cell_setting orthorhombic
_symmetry_space_group_name_Hall 'P 2ac 2ab'
_symmetry_space_group_name_H-M 'P 21 21 21'
_audit_creation_method 'WinGX routine CIF_UPDATE'
_cell_angle_alpha 90
_cell_angle_beta 90
_cell_angle_gamma 90
_cell_formula_units_Z 4
_cell_length_a 6.4927(9)
_cell_length_b 12.1940(11)
_cell_length_c 24.9681(18)
_cell_measurement_reflns_used 25
_cell_measurement_temperature 293(2)
_cell_measurement_theta_max 26.5
_cell_measurement_theta_min 3.0
_cell_volume 1976.8(4)
_computing_cell_refinement
;
MSC/AFC Diffractometer Control Software
;
_computing_data_collection
;
MSC/AFC Diffractometer Control Software
(Molecular Structure corporation, 1992)
;
_computing_data_reduction 'TEXSAN (Molecular Structure Corporation, 1993)'
_computing_molecular_graphics 'ORTEP-3 for Windows (Farrugia, 1997) and CAMERON (Watkin, 1993)'
_computing_publication_material 'WinGX (Farrugia, 1999)'
_computing_structure_refinement 'SHELXL97 (Sheldrick, 1997)'
_computing_structure_solution 'SIR92 (Altomare et al., 1993)'
_diffrn_measured_fraction_theta_full 0.997
_diffrn_measured_fraction_theta_max 0.997
_diffrn_measurement_device_type 'Rigaku R-AXIS RAPID'
_diffrn_measurement_method \w/2\q
_diffrn_radiation_type MoK\a
_diffrn_radiation_wavelength 0.71073
_diffrn_reflns_av_R_equivalents 0.015
_diffrn_reflns_limit_h_max 8
_diffrn_reflns_limit_h_min -8
_diffrn_reflns_limit_k_max 15
_diffrn_reflns_limit_k_min -15
_diffrn_reflns_limit_l_max 32
_diffrn_reflns_limit_l_min -32
_diffrn_reflns_number 4509
_diffrn_reflns_theta_full 27.5
_diffrn_reflns_theta_max 27.5
_diffrn_reflns_theta_min 1.6
_diffrn_standards_decay_% 0.2
_diffrn_standards_interval_count 100
_diffrn_standards_number 3
_exptl_absorpt_coefficient_mu 0.11
_exptl_absorpt_correction_T_max 0.974
_exptl_absorpt_correction_T_min 0.963
_exptl_absorpt_correction_type '\y scan'
_exptl_absorpt_process_details '(North et al., 1968)'
_exptl_crystal_colour colorless
_exptl_crystal_density_diffrn 1.386
_exptl_crystal_density_meas 1.379
_exptl_crystal_density_method 'flotation in a mixture of hexane and carbontetrachloride'
_exptl_crystal_description prism
_exptl_crystal_F_000 864
_exptl_crystal_size_max 0.45
_exptl_crystal_size_mid 0.3
_exptl_crystal_size_min 0.25
_refine_diff_density_max 0.23
_refine_diff_density_min -0.25
_refine_ls_extinction_coef 0.0133(17)
_refine_ls_extinction_expression Fc^*^=kFc[1+0.001xFc^2^\l^3^/sin(2\q)]^-1/4^
_refine_ls_extinction_method SHELXL97
_refine_ls_goodness_of_fit_ref 0.98
_refine_ls_hydrogen_treatment constr
_refine_ls_matrix_type full
_refine_ls_number_parameters 272
_refine_ls_number_reflns 2610
_refine_ls_number_restraints 0
_refine_ls_restrained_S_all 0.98
_refine_ls_R_factor_gt 0.033
_refine_ls_shift/su_max <0.001
_refine_ls_structure_factor_coef Fsqd
_refine_ls_weighting_details 'calc w = 1/[\s^2^(Fo^2^)+(0.0667P)^2^] where P = (Fo^2^+2Fc^2^)/3'
_refine_ls_weighting_scheme calc
_refine_ls_wR_factor_ref 0.112
_reflns_number_gt 1817
_reflns_number_total 2610
_reflns_threshold_expression I>2\s(I)
_cod_data_source_file ya6159.cif
_cod_data_source_block I
_cod_database_code 2202259
_cod_database_fobs_code 2202259

loop_
_symmetry_equiv_pos_as_xyz
'x, y, z'
'-x+1/2, -y, z+1/2'
'x+1/2, -y+1/2, -z'
'-x, y+1/2, -z+1/2'

loop_
_atom_site_label
_atom_site_fract_x
_atom_site_fract_y
_atom_site_fract_z
_atom_site_U_iso_or_equiv
_atom_site_adp_type
_atom_site_calc_flag
_atom_site_refinement_flags
_atom_site_occupancy
_atom_site_disorder_assembly
_atom_site_disorder_group
_atom_site_type_symbol
C2 0.3339(7) -0.2267(3) 0.06118(18) 0.0853(12) Uani d . 1 . . C
H2A 0.2786 -0.276 0.0343 0.102 Uiso calc R 1 . . H
H2B 0.3792 -0.2699 0.0916 0.102 Uiso calc R 1 . . H
C3A 0.4716(6) -0.0592(2) 0.05652(11) 0.0527(8) Uani d . 1 . . C
C4 0.5954(5) 0.0284(2) 0.05157(11) 0.0506(7) Uani d . 1 . . C
H4 0.7248 0.0222 0.0359 0.061 Uiso calc R 1 . . H
C4A 0.5225(5) 0.1307(2) 0.07098(10) 0.0426(6) Uani d . 1 . . C
C5 0.6568(5) 0.2269(2) 0.06469(10) 0.0451(6) Uani d . 1 . . C
C5A 0.5788(4) 0.3315(2) 0.08826(11) 0.0458(7) Uani d . 1 . . C
H5A 0.6144 0.3326 0.1264 0.055 Uiso calc R 1 . . H
C6 0.6426(6) 0.4404(3) 0.06363(14) 0.0668(9) Uani d . 1 . . C
H6A 0.7728 0.4653 0.0783 0.08 Uiso calc R 1 . . H
H6B 0.6551 0.4344 0.025 0.08 Uiso calc R 1 . . H
C8 0.3044(6) 0.4577(3) 0.09154(12) 0.0552(8) Uani d . 1 . . C
C8A 0.3467(5) 0.3369(2) 0.08316(10) 0.0447(7) Uani d . 1 . . C
H8A 0.3161 0.3221 0.0454 0.054 Uiso calc R 1 . . H
C9 0.2392(4) 0.2475(2) 0.11477(10) 0.0419(6) Uani d . 1 . . C
H9 0.0927 0.25 0.1054 0.05 Uiso calc R 1 . . H
C9A 0.3252(5) 0.1386(2) 0.09408(10) 0.0422(6) Uani d . 1 . . C
C10 0.2017(5) 0.0453(3) 0.09833(11) 0.0518(7) Uani d . 1 . . C
H10 0.0713 0.0489 0.1136 0.062 Uiso calc R 1 . . H
C10A 0.2784(5) -0.0513(3) 0.07935(12) 0.0548(8) Uani d . 1 . . C
C11 0.2552(4) 0.2596(2) 0.17518(10) 0.0398(6) Uani d . 1 . . C
C12 0.1103(4) 0.3232(2) 0.20177(10) 0.0435(6) Uani d . 1 . . C
H12 0.0054 0.3569 0.1825 0.052 Uiso calc R 1 . . H
C13 0.1204(5) 0.3368(2) 0.25649(11) 0.0470(7) Uani d . 1 . . C
C13A -0.1912(6) 0.4404(3) 0.25986(15) 0.0718(10) Uani d . 1 . . C
H13A -0.2721 0.4813 0.2851 0.108 Uiso calc R 1 . . H
H13B -0.2719 0.381 0.2458 0.108 Uiso calc R 1 . . H
H13C -0.1493 0.4876 0.2311 0.108 Uiso calc R 1 . . H
C14 0.2758(4) 0.2861(2) 0.28575(10) 0.0463(7) Uani d . 1 . . C
C14A 0.1794(6) 0.2143(3) 0.36825(13) 0.0753(10) Uani d . 1 . . C
H14A 0.1906 0.2261 0.4062 0.113 Uiso calc R 1 . . H
H14B 0.2388 0.1447 0.3592 0.113 Uiso calc R 1 . . H
H14C 0.0368 0.215 0.358 0.113 Uiso calc R 1 . . H
C15 0.4209(4) 0.2224(2) 0.25943(10) 0.0453(7) Uani d . 1 . . C
C15A 0.7144(6) 0.1063(3) 0.26739(14) 0.0691(10) Uani d . 1 . . C
H15A 0.8075 0.0798 0.2943 0.104 Uiso calc R 1 . . H
H15B 0.7899 0.147 0.241 0.104 Uiso calc R 1 . . H
H15C 0.6466 0.0454 0.2506 0.104 Uiso calc R 1 . . H
C16 0.4108(4) 0.2090(2) 0.20434(10) 0.0427(6) Uani d . 1 . . C
H16 0.5084 0.1661 0.1869 0.051 Uiso calc R 1 . . H
O1 0.1811(5) -0.15024(19) 0.07740(11) 0.0808(8) Uani d . 1 . . O
O3 0.5046(5) -0.16511(18) 0.03935(9) 0.0726(7) Uani d . 1 . . O
O5 0.8250(3) 0.22234(18) 0.04240(8) 0.0567(5) Uani d . 1 . . O
O7 0.4771(5) 0.51390(17) 0.07818(10) 0.0722(7) Uani d . 1 . . O
O8 0.1495(4) 0.50262(19) 0.10486(9) 0.0713(7) Uani d . 1 . . O
O13 -0.0150(4) 0.39790(19) 0.28581(8) 0.0664(6) Uani d . 1 . . O
O14 0.2866(4) 0.29970(18) 0.34039(7) 0.0615(6) Uani d . 1 . . O
O15 0.5659(4) 0.1752(2) 0.29143(8) 0.0647(6) Uani d . 1 . . O

loop_
_atom_site_aniso_label
_atom_site_aniso_U_11
_atom_site_aniso_U_22
_atom_site_aniso_U_33
_atom_site_aniso_U_12
_atom_site_aniso_U_13
_atom_site_aniso_U_23
C2 0.105(3) 0.0383(18) 0.113(3) -0.008(2) -0.010(3) -0.015(2)
C3A 0.076(2) 0.0333(15) 0.0491(15) 0.0050(17) -0.0024(15) -0.0062(12)
C4 0.0602(19) 0.0469(17) 0.0446(14) 0.0085(16) 0.0030(14) -0.0045(13)
C4A 0.0513(16) 0.0384(15) 0.0380(12) 0.0023(13) -0.0010(12) -0.0027(11)
C5 0.0517(16) 0.0466(16) 0.0371(13) -0.0010(15) -0.0023(12) -0.0027(12)
C5A 0.0575(17) 0.0391(15) 0.0408(13) -0.0051(14) 0.0006(12) -0.0034(12)
C6 0.082(2) 0.0472(19) 0.071(2) -0.0079(19) 0.012(2) 0.0003(16)
C8 0.079(2) 0.0388(17) 0.0477(16) 0.0044(19) -0.0054(16) -0.0037(13)
C8A 0.0617(18) 0.0375(15) 0.0349(12) 0.0029(14) -0.0054(12) -0.0031(11)
C9 0.0434(14) 0.0375(15) 0.0449(13) 0.0012(13) -0.0032(11) -0.0045(11)
C9A 0.0495(16) 0.0370(15) 0.0400(13) 0.0015(14) -0.0056(12) -0.0023(11)
C10 0.0555(17) 0.0432(17) 0.0568(16) -0.0026(15) 0.0023(14) -0.0047(13)
C10A 0.070(2) 0.0367(16) 0.0575(17) -0.0091(16) -0.0045(16) -0.0023(13)
C11 0.0431(13) 0.0322(14) 0.0441(13) -0.0034(12) 0.0022(11) -0.0010(11)
C12 0.0450(14) 0.0373(15) 0.0481(14) 0.0017(13) -0.0007(12) -0.0005(12)
C13 0.0521(16) 0.0363(16) 0.0526(15) -0.0006(14) 0.0082(13) -0.0076(12)
C13A 0.060(2) 0.071(2) 0.083(2) 0.018(2) 0.0100(19) -0.0140(19)
C14 0.0565(17) 0.0400(15) 0.0423(13) -0.0055(14) 0.0022(12) -0.0032(12)
C14A 0.092(2) 0.081(3) 0.0531(17) 0.009(3) 0.0121(19) 0.0118(18)
C15 0.0498(16) 0.0404(16) 0.0458(14) 0.0011(14) -0.0017(12) 0.0046(12)
C15A 0.065(2) 0.072(2) 0.069(2) 0.023(2) -0.0089(18) 0.0082(18)
C16 0.0449(14) 0.0386(15) 0.0447(13) 0.0065(13) 0.0039(11) 0.0000(12)
O1 0.0935(18) 0.0400(13) 0.1090(19) -0.0135(14) 0.0064(16) -0.0126(13)
O3 0.1007(19) 0.0381(12) 0.0792(15) 0.0078(14) 0.0064(15) -0.0140(11)
O5 0.0533(11) 0.0637(14) 0.0532(10) -0.0043(12) 0.0059(10) -0.0082(10)
O7 0.0936(18) 0.0359(12) 0.0870(16) -0.0020(13) 0.0085(16) -0.0005(11)
O8 0.0914(18) 0.0474(14) 0.0753(15) 0.0230(15) -0.0043(14) -0.0062(11)
O13 0.0717(15) 0.0680(15) 0.0596(12) 0.0249(14) 0.0089(12) -0.0127(11)
O14 0.0795(15) 0.0624(14) 0.0427(10) -0.0008(13) -0.0014(10) -0.0089(10)
O15 0.0703(14) 0.0737(16) 0.0501(11) 0.0218(13) -0.0076(10) 0.0026(11)

loop_
_atom_type_symbol
_atom_type_description
_atom_type_scat_dispersion_real
_atom_type_scat_dispersion_imag
_atom_type_scat_source
C C 0.0033 0 'International Tables Vol C Tables 4.2.6.8 and 6.1.1.4'
H H 0 0 'International Tables Vol C Tables 4.2.6.8 and 6.1.1.4'
O O 0.0106 0 'International Tables Vol C Tables 4.2.6.8 and 6.1.1.4'

loop_
_geom_angle_atom_site_label_1
_geom_angle_atom_site_label_2
_geom_angle_atom_site_label_3
_geom_angle
O1 C2 O3 107.6(3)
O1 C2 H2A 110.2
O3 C2 H2A 110.2
O1 C2 H2B 110.2
O3 C2 H2B 110.2
H2A C2 H2B 108.5
C4 C3A O3 128.6(3)
C4 C3A C10A 121.7(3)
O3 C3A C10A 109.6(3)
C3A C4 C4A 117.9(3)
C3A C4 H4 121
C4A C4 H4 121
C9A C4A C4 120.2(3)
C9A C4A C5 121.9(2)
C4 C4A C5 117.8(3)
O5 C5 C4A 122.7(3)
O5 C5 C5A 121.3(3)
C4A C5 C5A 116.0(2)
C5 C5A C8A 110.0(2)
C5 C5A C6 119.6(2)
C8A C5A C6 101.5(3)
C5 C5A H5A 108.4
C8A C5A H5A 108.4
C6 C5A H5A 108.4
O7 C6 C5A 103.7(3)
O7 C6 H6A 111
C5A C6 H6A 111
O7 C6 H6B 111
C5A C6 H6B 111
H6A C6 H6B 109
O8 C8 O7 122.3(3)
O8 C8 C8A 129.7(3)
O7 C8 C8A 107.9(3)
C8 C8A C5A 102.3(3)
C8 C8A C9 123.0(3)
C5A C8A C9 112.5(2)
C8 C8A H8A 106
C5A C8A H8A 106
C9 C8A H8A 106
C8A C9 C11 114.6(2)
C8A C9 C9A 106.3(2)
C11 C9 C9A 113.2(2)
C8A C9 H9 107.5
C11 C9 H9 107.5
C9A C9 H9 107.5
C10 C9A C4A 119.8(3)
C10 C9A C9 118.2(2)
C4A C9A C9 122.0(2)
C10A C10 C9A 117.9(3)
C10A C10 H10 121
C9A C10 H10 121
O1 C10A C10 127.5(3)
O1 C10A C3A 110.1(3)
C10 C10A C3A 122.4(3)
C12 C11 C16 119.4(2)
C12 C11 C9 118.9(2)
C16 C11 C9 121.8(2)
C13 C12 C11 120.6(3)
C13 C12 H12 119.7
C11 C12 H12 119.7
O13 C13 C12 124.5(3)
O13 C13 C14 115.4(2)
C12 C13 C14 120.1(3)
O13 C13A H13A 109.5
O13 C13A H13B 109.5
H13A C13A H13B 109.5
O13 C13A H13C 109.5
H13A C13A H13C 109.5
H13B C13A H13C 109.5
O14 C14 C15 120.2(2)
O14 C14 C13 120.3(3)
C15 C14 C13 119.6(2)
O14 C14A H14A 109.5
O14 C14A H14B 109.5
H14A C14A H14B 109.5
O14 C14A H14C 109.5
H14A C14A H14C 109.5
H14B C14A H14C 109.5
O15 C15 C14 115.4(2)
O15 C15 C16 124.4(3)
C14 C15 C16 120.3(3)
O15 C15A H15A 109.5
O15 C15A H15B 109.5
H15A C15A H15B 109.5
O15 C15A H15C 109.5
H15A C15A H15C 109.5
H15B C15A H15C 109.5
C15 C16 C11 120.1(3)
C15 C16 H16 119.9
C11 C16 H16 119.9
C10A O1 C2 105.5(3)
C3A O3 C2 104.5(3)
C8 O7 C6 111.3(2)
C13 O13 C13A 118.4(2)
C14 O14 C14A 111.6(2)
C15 O15 C15A 118.3(2)

loop_
_geom_bond_atom_site_label_1
_geom_bond_atom_site_label_2
_geom_bond_site_symmetry_2
_geom_bond_distance
_geom_bond_publ_flag
C2 O1 . 1.420(5) ?
C2 O3 . 1.445(5) ?
C2 H2A . 0.97 ?
C2 H2B . 0.97 ?
C3A C4 . 1.343(4) ?
C3A O3 . 1.377(4) ?
C3A C10A . 1.381(5) ?
C4 C4A . 1.420(4) ?
C4 H4 . 0.93 ?
C4A C9A . 1.408(4) ?
C4A C5 . 1.471(4) ?
C5 O5 . 1.227(4) ?
C5 C5A . 1.492(4) ?
C5A C8A . 1.514(4) ?
C5A C6 . 1.521(4) ?
C5A H5A . 0.98 ?
C6 O7 . 1.446(4) ?
C6 H6A . 0.97 ?
C6 H6B . 0.97 ?
C8 O8 . 1.193(4) ?
C8 O7 . 1.356(4) ?
C8 C8A . 1.513(4) ?
C8A C9 . 1.516(4) ?
C8A H8A . 0.98 ?
C9 C11 . 1.519(3) ?
C9 C9A . 1.530(4) ?
C9 H9 . 0.98 ?
C9A C10 . 1.396(4) ?
C10 C10A . 1.364(4) ?
C10 H10 . 0.93 ?
C10A O1 . 1.363(4) ?
C11 C12 . 1.388(4) ?
C11 C16 . 1.390(4) ?
C12 C13 . 1.378(4) ?
C12 H12 . 0.93 ?
C13 O13 . 1.365(3) ?
C13 C14 . 1.391(4) ?
C13A O13 . 1.413(4) ?
C13A H13A . 0.96 ?
C13A H13B . 0.96 ?
C13A H13C . 0.96 ?
C14 O14 . 1.376(3) ?
C14 C15 . 1.386(4) ?
C14A O14 . 1.433(4) ?
C14A H14A . 0.96 ?
C14A H14B . 0.96 ?
C14A H14C . 0.96 ?
C15 O15 . 1.362(3) ?
C15 C16 . 1.387(4) ?
C15A O15 . 1.413(4) ?
C15A H15A . 0.96 ?
C15A H15B . 0.96 ?
C15A H15C . 0.96 ?
C16 H16 . 0.93 ?

loop_
_geom_hbond_atom_site_label_D
_geom_hbond_atom_site_label_H
_geom_hbond_atom_site_label_A
_geom_hbond_site_symmetry_A
_geom_hbond_distance_DH
_geom_hbond_distance_HA
_geom_hbond_distance_DA
_geom_hbond_angle_DHA
C6 H6A O8 1_655 0.97 2.57 3.531(5) 169
C9 H9 O5 1_455 0.98 2.37 3.254(3) 150
C8A H8A O5 3_455 0.98 2.26 3.220(3) 167

loop_
_geom_torsion_atom_site_label_1
_geom_torsion_atom_site_label_2
_geom_torsion_atom_site_label_3
_geom_torsion_atom_site_label_4
_geom_torsion
_geom_torsion_publ_flag
O3 C3A C4 C4A 177.6(3) ?
C10A C3A C4 C4A 0.4(4) ?
C3A C4 C4A C9A -0.6(4) ?
C3A C4 C4A C5 -179.0(3) ?
C9A C4A C5 O5 -176.5(2) ?
C4 C4A C5 O5 1.8(4) ?
C9A C4A C5 C5A 4.9(4) ?
C4 C4A C5 C5A -176.8(2) ?
O5 C5 C5A C8A 146.8(3) ?
C4A C5 C5A C8A -34.5(3) ?
O5 C5 C5A C6 30.1(4) ?
C4A C5 C5A C6 -151.2(3) ?
C5 C5A C6 O7 154.7(3) ?
C8A C5A C6 O7 33.6(3) ?
O8 C8 C8A C5A -158.8(3) ?
O7 C8 C8A C5A 24.6(3) ?
O8 C8 C8A C9 -31.3(5) ?
O7 C8 C8A C9 152.0(3) ?
C5 C5A C8A C8 -162.4(2) ?
C6 C5A C8A C8 -34.8(3) yes
C5 C5A C8A C9 63.8(3) yes
C6 C5A C8A C9 -168.6(2) ?
C8 C8A C9 C11 -54.3(4) ?
C5A C8A C9 C11 68.6(3) ?
C8 C8A C9 C9A 179.9(3) ?
C5A C8A C9 C9A -57.2(3) ?
C4 C4A C9A C10 0.6(4) ?
C5 C4A C9A C10 178.8(2) ?
C4 C4A C9A C9 -179.1(2) ?
C5 C4A C9A C9 -0.8(4) ?
C8A C9 C9A C10 -153.6(3) ?
C11 C9 C9A C10 79.8(3) ?
C8A C9 C9A C4A 26.1(3) ?
C11 C9 C9A C4A -100.5(3) ?
C4A C9A C10 C10A -0.3(4) ?
C9 C9A C10 C10A 179.4(2) ?
C9A C10 C10A O1 -176.9(3) ?
C9A C10 C10A C3A 0.1(4) ?
C4 C3A C10A O1 177.3(3) ?
O3 C3A C10A O1 -0.4(4) ?
C4 C3A C10A C10 -0.2(5) ?
O3 C3A C10A C10 -177.8(3) ?
C8A C9 C11 C12 87.0(3) ?
C9A C9 C11 C12 -150.9(2) ?
C8A C9 C11 C16 -92.8(3) ?
C9A C9 C11 C16 29.3(3) ?
C16 C11 C12 C13 0.3(4) ?
C9 C11 C12 C13 -179.5(2) ?
C11 C12 C13 O13 179.9(3) ?
C11 C12 C13 C14 -0.5(4) ?
O13 C13 C14 O14 -0.5(4) ?
C12 C13 C14 O14 179.8(3) ?
O13 C13 C14 C15 -179.9(3) ?
C12 C13 C14 C15 0.4(4) ?
O14 C14 C15 O15 1.1(4) ?
C13 C14 C15 O15 -179.5(3) ?
O14 C14 C15 C16 -179.7(3) ?
C13 C14 C15 C16 -0.2(4) ?
O15 C15 C16 C11 179.2(2) ?
C14 C15 C16 C11 0.1(4) ?
C12 C11 C16 C15 -0.1(4) ?
C9 C11 C16 C15 179.7(3) ?
C10 C10A O1 C2 -172.4(3) ?
C3A C10A O1 C2 10.3(4) ?
O3 C2 O1 C10A -16.1(4) ?
C4 C3A O3 C2 173.0(3) ?
C10A C3A O3 C2 -9.5(4) ?
O1 C2 O3 C3A 15.7(4) ?
O8 C8 O7 C6 180.0(3) ?
C8A C8 O7 C6 -3.1(3) ?
C5A C6 O7 C8 -19.7(3) ?
C12 C13 O13 C13A 7.5(5) ?
C14 C13 O13 C13A -172.1(3) ?
C15 C14 O14 C14A -87.7(3) ?
C13 C14 O14 C14A 92.9(3) ?
C14 C15 O15 C15A 178.0(3) ?
C16 C15 O15 C15A -1.2(4) ?

loop_
_cod_related_entry_id
_cod_related_entry_database
_cod_related_entry_code
1 ChemSpider 391315
